data_1536659
loop_
_publ_author_name
'Poettgen, R.'
'Kotzyba, G.'
'Eckert, H.'
'Schappacher, F.M.'
'Mosel, B.D.'
'Grin', Yu.'

_publ_section_title
;
 Structure and properties of Eu Zn Ga
;
_journal_name_full 'Zeitschrift fuer Anorganische und Allgemeine Chemie'
_journal_page_first 1299
_journal_page_last 1304
_journal_volume 627
_journal_year 2001
_chemical_formula_sum 'Eu Ga Zn'
_chemical_name_systematic 'Eu Zn Ga'
_space_group_IT_number 74
_symmetry_space_group_name_Hall '-I 2b 2'
_symmetry_space_group_name_H-M 'I m m a'
_cell_angle_alpha 90
_cell_angle_beta 90
_cell_angle_gamma 90
_cell_formula_units_Z 4
_cell_length_a 4.617
_cell_length_b 7.614
_cell_length_c 7.77
_cell_volume 273.145
_citation_journal_id_ASTM ZAACAB
_cod_data_source_file Poettgen_ZAACAB_2001_199.cif
_cod_data_source_block Eu1Ga1Zn1
_cod_original_cell_volume 273.1453
_cod_original_formula_sum 'Eu1 Ga1 Zn1'
_cod_database_code 1536659

loop_
_symmetry_equiv_pos_as_xyz
x,y,z
-x,-y+1/2,z
x,-y,-z
-x,y+1/2,-z
-x,-y,-z
x,y-1/2,-z
-x,y,z
x,-y-1/2,z
x+1/2,y+1/2,z+1/2
-x+1/2,-y+1,z+1/2
x+1/2,-y+1/2,-z+1/2
-x+1/2,y+1,-z+1/2
-x+1/2,-y+1/2,-z+1/2
x+1/2,y,-z+1/2
-x+1/2,y+1/2,z+1/2
x+1/2,-y,z+1/2

loop_
_atom_site_label
_atom_site_type_symbol
_atom_site_fract_x
_atom_site_fract_y
_atom_site_fract_z
_atom_site_occupancy
_atom_site_U_iso_or_equiv
Ga1 Ga 0.19 0.25 0.5867 0.5 0.0
Zn1 Zn 0.19 0.25 0.5867 0.5 0.0
Eu1 Eu 0 0.25 0.20416 1 0.0
